data_4037141
loop_
_publ_author_name
'Selvaraju, Manikandan'
'Dhole, Sandip'
'Sun, Chung-Ming'

_publ_section_title
;
 Three Component Divergent Reactions: Base-Controlled Amphiphilic
 Synthesis of Benzimidazole-Linked Thiazetidines and Fused Thiadiazines.
;
_journal_issue 19
_journal_name_full 'The Journal of organic chemistry'
_journal_page_first 8867
_journal_page_last 8875
_journal_paper_doi 10.1021/acs.joc.6b01586
_journal_volume 81
_journal_year 2016
_chemical_formula_sum 'C26 H30 N4 O2 S'
_chemical_formula_weight 462.60
_space_group_IT_number 2
_space_group_name_Hall '-P 1'
_space_group_name_H-M_alt 'P -1'
_symmetry_cell_setting triclinic
_symmetry_space_group_name_Hall '-P 1'
_symmetry_space_group_name_H-M 'P -1'
_atom_sites_solution_hydrogens geom
_atom_sites_solution_primary direct
_atom_sites_solution_secondary difmap
_audit_creation_method SHELXL-97
_cell_angle_alpha 102.401(2)
_cell_angle_beta 98.110(2)
_cell_angle_gamma 90.570(2)
_cell_formula_units_Z 4
_cell_length_a 9.5462(4)
_cell_length_b 16.1174(7)
_cell_length_c 16.3038(7)
_cell_measurement_reflns_used 4704
_cell_measurement_temperature 296(2)
_cell_measurement_theta_max 25
_cell_measurement_theta_min 2.5
_cell_volume 2423.37(18)
_computing_cell_refinement 'SAINT V7.34A (Bruker AXS, 2006)'
_computing_data_collection 'APEX2 (Bruker AXS, 2010)'
_computing_data_reduction 'SAINT V7.34A (Bruker AXS, 2006)'
_computing_molecular_graphics 'SHELXTL (Sheldrick, 2008)'
_computing_publication_material SHELXTL
_computing_structure_refinement 'SHELXL-97 (Sheldrick, 2008)'
_computing_structure_solution 'SHELXS-97 (Sheldrick, 2008)'
_diffrn_ambient_temperature 296(2)
_diffrn_detector_area_resol_mean 8.3333
_diffrn_measured_fraction_theta_full 0.985
_diffrn_measured_fraction_theta_max 0.985
_diffrn_measurement_device_type 'Bruker APEX-II CCD'
_diffrn_measurement_method '\f and \w scans'
_diffrn_radiation_monochromator graphite
_diffrn_radiation_source 'fine-focus sealed tube'
_diffrn_radiation_type MoK\a
_diffrn_radiation_wavelength 0.71073
_diffrn_reflns_av_R_equivalents 0.0438
_diffrn_reflns_av_sigmaI/netI 0.0537
_diffrn_reflns_limit_h_max 9
_diffrn_reflns_limit_h_min -11
_diffrn_reflns_limit_k_max 19
_diffrn_reflns_limit_k_min -20
_diffrn_reflns_limit_l_max 20
_diffrn_reflns_limit_l_min -19
_diffrn_reflns_number 36657
_diffrn_reflns_theta_full 26.41
_diffrn_reflns_theta_max 26.41
_diffrn_reflns_theta_min 1.29
_exptl_absorpt_coefficient_mu 0.164
_exptl_absorpt_correction_T_max 0.9486
_exptl_absorpt_correction_T_min 0.8963
_exptl_absorpt_correction_type multi-scan
_exptl_absorpt_process_details 'SADABS V2008/1 (Bruker AXS)'
_exptl_crystal_colour Colorless
_exptl_crystal_density_diffrn 1.268
_exptl_crystal_density_meas ?
_exptl_crystal_density_method 'not measured'
_exptl_crystal_description Tabullar
_exptl_crystal_F_000 984
_exptl_crystal_size_max 0.20
_exptl_crystal_size_mid 0.20
_exptl_crystal_size_min 0.10
_refine_diff_density_max 0.336
_refine_diff_density_min -0.338
_refine_diff_density_rms 0.091
_refine_ls_extinction_method none
_refine_ls_goodness_of_fit_ref 1.028
_refine_ls_hydrogen_treatment constr
_refine_ls_matrix_type full
_refine_ls_number_parameters 597
_refine_ls_number_reflns 9796
_refine_ls_number_restraints 0
_refine_ls_restrained_S_all 1.028
_refine_ls_R_factor_all 0.1081
_refine_ls_R_factor_gt 0.0612
_refine_ls_shift/su_max 0.001
_refine_ls_shift/su_mean 0.000
_refine_ls_structure_factor_coef Fsqd
_refine_ls_weighting_details 'calc w=1/[\s^2^(Fo^2^)+(0.1280P)^2^+0.1635P] where P=(Fo^2^+2Fc^2^)/3'
_refine_ls_weighting_scheme calc
_refine_ls_wR_factor_gt 0.1734
_refine_ls_wR_factor_ref 0.2197
_reflns_number_gt 6117
_reflns_number_total 9796
_reflns_threshold_expression >2sigma(I)
_cod_data_source_file jo6b01586_si_002.cif
_cod_data_source_block 110610_0m
_cod_depositor_comments
;
The following automatic conversions were performed:

data item '_exptl_crystal_density_meas' value 'not measured' was
changed to '?' -- the value is perceived as not measured.

Automatic conversion script
Id: cif_fix_values 6909 2019-04-08 15:41:33Z antanas 
;
_cod_database_code 4037141

loop_
_symmetry_equiv_pos_as_xyz
'x, y, z'
'-x, -y, -z'

loop_
_atom_site_label
_atom_site_type_symbol
_atom_site_fract_x
_atom_site_fract_y
_atom_site_fract_z
_atom_site_U_iso_or_equiv
_atom_site_adp_type
_atom_site_occupancy
_atom_site_symmetry_multiplicity
_atom_site_calc_flag
_atom_site_refinement_flags
C1 C 0.1552(3) 0.39431(15) 0.48652(16) 0.0424(6) Uani 1 1 d .
C2 C 0.1127(3) 0.43912(15) 0.61390(16) 0.0425(6) Uani 1 1 d .
C3 C 0.1109(3) 0.48172(17) 0.69642(17) 0.0498(7) Uani 1 1 d .
H3 H 0.1567 0.5348 0.7171 0.060 Uiso 1 1 calc R
C4 C 0.0391(3) 0.44385(18) 0.74836(18) 0.0510(7) Uani 1 1 d .
C5 C -0.0336(3) 0.36501(18) 0.71584(19) 0.0546(7) Uani 1 1 d .
H5 H -0.0829 0.3415 0.7512 0.066 Uiso 1 1 calc R
C6 C -0.0344(3) 0.32121(17) 0.63326(18) 0.0513(7) Uani 1 1 d .
H6 H -0.0828 0.2689 0.6122 0.062 Uiso 1 1 calc R
C7 C 0.0407(2) 0.35911(15) 0.58302(16) 0.0418(6) Uani 1 1 d .
C8 C 0.0215(3) 0.24980(15) 0.44701(18) 0.0480(7) Uani 1 1 d .
H8A H 0.0411 0.2058 0.4789 0.058 Uiso 1 1 calc R
H8B H 0.0755 0.2387 0.3999 0.058 Uiso 1 1 calc R
C9 C -0.1321(3) 0.2445(2) 0.4127(2) 0.0705(9) Uani 1 1 d .
H9A H -0.1649 0.1853 0.3986 0.085 Uiso 1 1 calc R
H9B H -0.1835 0.2742 0.4568 0.085 Uiso 1 1 calc R
C10 C -0.1659(4) 0.2804(2) 0.3374(3) 0.0952(13) Uani 1 1 d .
H10A H -0.1137 0.3343 0.3465 0.114 Uiso 1 1 calc R
H10B H -0.2661 0.2914 0.3297 0.114 Uiso 1 1 calc R
C11 C -0.1301(3) 0.2216(2) 0.2563(2) 0.0736(10) Uani 1 1 d .
C12 C -0.2145(4) 0.1519(3) 0.2178(3) 0.0855(11) Uani 1 1 d .
H12 H -0.2965 0.1423 0.2397 0.103 Uiso 1 1 calc R
C13 C -0.1834(5) 0.0956(3) 0.1483(3) 0.0990(13) Uani 1 1 d .
H13 H -0.2434 0.0481 0.1245 0.119 Uiso 1 1 calc R
C14 C -0.0623(7) 0.1083(4) 0.1124(3) 0.1193(17) Uani 1 1 d .
H14 H -0.0395 0.0703 0.0650 0.143 Uiso 1 1 calc R
C15 C 0.0221(5) 0.1805(5) 0.1513(3) 0.130(2) Uani 1 1 d .
H15 H 0.1028 0.1922 0.1291 0.156 Uiso 1 1 calc R
C16 C -0.0119(4) 0.2345(3) 0.2215(3) 0.1011(14) Uani 1 1 d .
H16 H 0.0477 0.2818 0.2467 0.121 Uiso 1 1 calc R
C17 C 0.0428(3) 0.4824(2) 0.83949(19) 0.0642(8) Uani 1 1 d .
C18 C 0.1231(5) 0.6007(3) 0.9507(2) 0.1139(16) Uani 1 1 d .
H18A H 0.0304 0.6093 0.9666 0.171 Uiso 1 1 calc R
H18B H 0.1727 0.6547 0.9595 0.171 Uiso 1 1 calc R
H18C H 0.1746 0.5662 0.9848 0.171 Uiso 1 1 calc R
C19 C 0.2821(3) 0.44650(16) 0.40271(17) 0.0481(6) Uani 1 1 d .
C20 C 0.4117(4) 0.54092(19) 0.3689(2) 0.0758(10) Uani 1 1 d .
H20A H 0.3754 0.5797 0.3337 0.091 Uiso 1 1 calc R
H20B H 0.5144 0.5446 0.3796 0.091 Uiso 1 1 calc R
C21 C 0.3641(3) 0.39500(18) 0.25861(18) 0.0557(7) Uani 1 1 d .
H21 H 0.3296 0.3386 0.2622 0.067 Uiso 1 1 calc R
C22 C 0.5183(4) 0.3892(3) 0.2459(3) 0.1038(14) Uani 1 1 d .
H22A H 0.5574 0.4455 0.2479 0.125 Uiso 1 1 calc R
H22B H 0.5714 0.3675 0.2915 0.125 Uiso 1 1 calc R
C23 C 0.5329(6) 0.3312(3) 0.1615(3) 0.139(2) Uani 1 1 d .
H23A H 0.6321 0.3295 0.1543 0.166 Uiso 1 1 calc R
H23B H 0.5005 0.2740 0.1616 0.166 Uiso 1 1 calc R
C24 C 0.4518(6) 0.3592(3) 0.0899(3) 0.1089(16) Uani 1 1 d .
H24A H 0.4618 0.3194 0.0374 0.131 Uiso 1 1 calc R
H24B H 0.4888 0.4145 0.0868 0.131 Uiso 1 1 calc R
C25 C 0.2998(6) 0.3645(3) 0.1000(3) 0.1270(18) Uani 1 1 d .
H25A H 0.2598 0.3076 0.0945 0.152 Uiso 1 1 calc R
H25B H 0.2497 0.3883 0.0549 0.152 Uiso 1 1 calc R
C26 C 0.2776(4) 0.4195(3) 0.1862(2) 0.0902(11) Uani 1 1 d .
H26A H 0.3005 0.4784 0.1870 0.108 Uiso 1 1 calc R
H26B H 0.1784 0.4151 0.1925 0.108 Uiso 1 1 calc R
C27 C 0.3380(3) 0.89753(15) 0.50486(16) 0.0418(6) Uani 1 1 d .
C28 C 0.4299(3) 0.94923(15) 0.63417(16) 0.0434(6) Uani 1 1 d .
C29 C 0.4635(3) 0.99619(17) 0.71605(17) 0.0485(7) Uani 1 1 d .
H29 H 0.4248 1.0488 0.7328 0.058 Uiso 1 1 calc R
C30 C 0.5572(3) 0.96286(18) 0.77308(17) 0.0502(7) Uani 1 1 d .
C31 C 0.6171(3) 0.88438(19) 0.74735(19) 0.0565(7) Uani 1 1 d .
H31 H 0.6799 0.8637 0.7864 0.068 Uiso 1 1 calc R
C32 C 0.5852(3) 0.83722(18) 0.66579(18) 0.0523(7) Uani 1 1 d .
H32 H 0.6260 0.7853 0.6489 0.063 Uiso 1 1 calc R
C33 C 0.4898(3) 0.86993(16) 0.60947(16) 0.0428(6) Uani 1 1 d .
C34 C 0.5922(3) 1.0078(2) 0.86336(19) 0.0616(8) Uani 1 1 d .
C35 C 0.5493(5) 1.1290(3) 0.9669(2) 0.1049(14) Uani 1 1 d .
H35A H 0.5020 1.1009 1.0021 0.157 Uiso 1 1 calc R
H35B H 0.5131 1.1846 0.9688 0.157 Uiso 1 1 calc R
H35C H 0.6491 1.1340 0.9871 0.157 Uiso 1 1 calc R
C36 C 0.4576(3) 0.75530(14) 0.47605(16) 0.0442(6) Uani 1 1 d .
H36A H 0.3856 0.7413 0.4264 0.053 Uiso 1 1 calc R
H36B H 0.4503 0.7126 0.5092 0.053 Uiso 1 1 calc R
C37 C 0.6020(3) 0.75276(17) 0.44790(18) 0.0528(7) Uani 1 1 d .
H37A H 0.6269 0.6939 0.4318 0.063 Uiso 1 1 calc R
H37B H 0.6712 0.7806 0.4956 0.063 Uiso 1 1 calc R
C38 C 0.6111(3) 0.79500(19) 0.3742(2) 0.0678(9) Uani 1 1 d .
H38A H 0.5587 0.8467 0.3822 0.081 Uiso 1 1 calc R
H38B H 0.7093 0.8108 0.3740 0.081 Uiso 1 1 calc R
C39 C 0.5535(3) 0.73891(18) 0.28963(19) 0.0545(7) Uani 1 1 d .
C40 C 0.6337(3) 0.6758(2) 0.2503(2) 0.0657(8) Uani 1 1 d .
H40 H 0.7249 0.6697 0.2765 0.079 Uiso 1 1 calc R
C41 C 0.5851(4) 0.6218(2) 0.1745(2) 0.0748(9) Uani 1 1 d .
H41 H 0.6430 0.5803 0.1503 0.090 Uiso 1 1 calc R
C42 C 0.4527(4) 0.6286(3) 0.1348(2) 0.0832(10) Uani 1 1 d .
H42 H 0.4193 0.5927 0.0828 0.100 Uiso 1 1 calc R
C43 C 0.3690(4) 0.6893(3) 0.1725(3) 0.0996(13) Uani 1 1 d .
H43 H 0.2770 0.6936 0.1465 0.119 Uiso 1 1 calc R
C44 C 0.4189(4) 0.7441(3) 0.2485(2) 0.0827(11) Uani 1 1 d .
H44 H 0.3605 0.7855 0.2725 0.099 Uiso 1 1 calc R
C45 C 0.1796(3) 0.94184(17) 0.41007(17) 0.0518(7) Uani 1 1 d .
C46 C 0.0375(5) 1.0311(2) 0.3626(2) 0.0988(14) Uani 1 1 d .
H46A H -0.0618 1.0345 0.3692 0.119 Uiso 1 1 calc R
H46B H 0.0616 1.0666 0.3252 0.119 Uiso 1 1 calc R
C47 C 0.0423(3) 0.88077(16) 0.26268(16) 0.0473(6) Uani 1 1 d .
H47 H 0.0734 0.8255 0.2724 0.057 Uiso 1 1 calc R
C48 C -0.1173(3) 0.8747(2) 0.2399(2) 0.0772(10) Uani 1 1 d .
H48A H -0.1588 0.8583 0.2853 0.093 Uiso 1 1 calc R
H48B H -0.1510 0.9302 0.2346 0.093 Uiso 1 1 calc R
C49 C -0.1653(4) 0.8110(3) 0.1578(2) 0.1006(14) Uani 1 1 d .
H49A H -0.1399 0.7545 0.1646 0.121 Uiso 1 1 calc R
H49B H -0.2675 0.8110 0.1441 0.121 Uiso 1 1 calc R
C50 C -0.0979(5) 0.8323(3) 0.0866(2) 0.0945(12) Uani 1 1 d .
H50A H -0.1272 0.7896 0.0349 0.113 Uiso 1 1 calc R
H50B H -0.1292 0.8869 0.0767 0.113 Uiso 1 1 calc R
C51 C 0.0606(4) 0.8357(3) 0.1080(2) 0.0996(13) Uani 1 1 d .
H51A H 0.1025 0.8517 0.0625 0.119 Uiso 1 1 calc R
H51B H 0.0921 0.7797 0.1130 0.119 Uiso 1 1 calc R
C52 C 0.1102(3) 0.8990(2) 0.1904(2) 0.0720(9) Uani 1 1 d .
H52A H 0.2122 0.8973 0.2041 0.086 Uiso 1 1 calc R
H52B H 0.0879 0.9558 0.1832 0.086 Uiso 1 1 calc R
N1 N 0.1824(2) 0.45943(13) 0.55180(14) 0.0488(6) Uani 1 1 d .
N2 N 0.0690(2) 0.33177(12) 0.50173(13) 0.0411(5) Uani 1 1 d .
N3 N 0.2074(2) 0.38237(12) 0.41091(13) 0.0464(5) Uani 1 1 d .
N4 N 0.3520(3) 0.45393(14) 0.33855(15) 0.0609(7) Uani 1 1 d .
N5 N 0.3365(2) 0.96504(13) 0.56696(14) 0.0486(6) Uani 1 1 d .
N6 N 0.4311(2) 0.83817(12) 0.52664(13) 0.0407(5) Uani 1 1 d .
N7 N 0.2574(2) 0.88080(12) 0.42614(13) 0.0455(5) Uani 1 1 d .
N8 N 0.0847(3) 0.94396(15) 0.34096(16) 0.0664(7) Uani 1 1 d .
O1 O -0.0094(3) 0.44956(18) 0.88779(16) 0.1092(10) Uani 1 1 d .
O2 O 0.1104(3) 0.55856(16) 0.86238(13) 0.0800(7) Uani 1 1 d .
O3 O 0.6709(3) 0.98260(17) 0.91613(14) 0.0906(8) Uani 1 1 d .
O4 O 0.5250(3) 1.08018(15) 0.88064(13) 0.0812(7) Uani 1 1 d .
S1 S 0.32854(9) 0.54902(5) 0.46511(5) 0.0675(3) Uani 1 1 d .
S2 S 0.15903(11) 1.04719(5) 0.46424(6) 0.0889(4) Uani 1 1 d .

loop_
_atom_site_aniso_label
_atom_site_aniso_U_11
_atom_site_aniso_U_22
_atom_site_aniso_U_33
_atom_site_aniso_U_23
_atom_site_aniso_U_13
_atom_site_aniso_U_12
C1 0.0482(14) 0.0360(13) 0.0435(15) 0.0066(12) 0.0124(12) -0.0033(11)
C2 0.0483(14) 0.0391(13) 0.0413(15) 0.0076(12) 0.0129(12) 0.0004(11)
C3 0.0556(16) 0.0443(15) 0.0502(17) 0.0099(13) 0.0106(13) 0.0001(12)
C4 0.0493(15) 0.0592(17) 0.0490(17) 0.0161(14) 0.0150(13) 0.0107(13)
C5 0.0541(16) 0.0618(18) 0.0569(19) 0.0242(15) 0.0215(14) 0.0009(13)
C6 0.0478(15) 0.0488(15) 0.0612(19) 0.0170(14) 0.0136(13) -0.0044(12)
C7 0.0395(13) 0.0422(14) 0.0454(16) 0.0109(12) 0.0101(11) 0.0037(11)
C8 0.0501(15) 0.0383(14) 0.0546(17) 0.0046(12) 0.0132(13) -0.0044(11)
C9 0.0494(17) 0.067(2) 0.085(3) -0.0061(18) 0.0133(17) -0.0044(15)
C10 0.080(3) 0.070(2) 0.128(4) 0.024(3) -0.016(2) 0.0195(19)
C11 0.062(2) 0.077(2) 0.081(3) 0.036(2) -0.0215(18) -0.0062(17)
C12 0.078(2) 0.090(3) 0.088(3) 0.030(2) -0.008(2) -0.014(2)
C13 0.120(4) 0.085(3) 0.085(3) 0.024(3) -0.018(3) -0.014(3)
C14 0.147(5) 0.148(5) 0.064(3) 0.033(3) 0.003(3) 0.046(4)
C15 0.089(3) 0.234(7) 0.085(4) 0.077(4) 0.007(3) -0.007(4)
C16 0.083(3) 0.136(4) 0.089(3) 0.055(3) -0.018(2) -0.042(3)
C17 0.0647(19) 0.086(2) 0.0459(19) 0.0165(17) 0.0185(15) 0.0089(17)
C18 0.130(4) 0.142(4) 0.052(2) -0.021(2) 0.018(2) -0.027(3)
C19 0.0531(15) 0.0467(15) 0.0457(16) 0.0080(13) 0.0147(13) -0.0037(12)
C20 0.105(3) 0.0565(19) 0.068(2) 0.0087(16) 0.0299(19) -0.0285(18)
C21 0.0700(19) 0.0479(16) 0.0522(18) 0.0074(14) 0.0253(15) -0.0068(13)
C22 0.079(3) 0.146(4) 0.093(3) 0.027(3) 0.028(2) 0.051(3)
C23 0.160(5) 0.136(4) 0.141(5) 0.029(4) 0.093(4) 0.069(4)
C24 0.167(5) 0.091(3) 0.078(3) 0.004(2) 0.071(3) -0.001(3)
C25 0.171(5) 0.134(4) 0.059(3) -0.004(3) -0.002(3) -0.006(4)
C26 0.080(2) 0.115(3) 0.067(2) 0.005(2) 0.004(2) 0.023(2)
C27 0.0419(13) 0.0378(13) 0.0436(16) 0.0076(12) 0.0011(11) -0.0006(11)
C28 0.0424(14) 0.0409(14) 0.0439(16) 0.0073(12) -0.0006(12) -0.0015(11)
C29 0.0469(15) 0.0455(15) 0.0479(17) 0.0031(13) 0.0005(13) -0.0019(12)
C30 0.0459(15) 0.0575(17) 0.0445(16) 0.0083(13) 0.0021(12) -0.0075(13)
C31 0.0524(16) 0.0676(19) 0.0511(19) 0.0215(16) -0.0009(14) 0.0056(14)
C32 0.0512(16) 0.0535(16) 0.0521(18) 0.0136(14) 0.0032(13) 0.0087(13)
C33 0.0391(13) 0.0443(14) 0.0435(16) 0.0094(12) 0.0020(11) -0.0016(11)
C34 0.0557(18) 0.080(2) 0.0473(19) 0.0131(17) 0.0030(15) -0.0105(16)
C35 0.128(4) 0.111(3) 0.055(2) -0.018(2) 0.002(2) 0.012(3)
C36 0.0481(14) 0.0338(13) 0.0481(16) 0.0062(12) 0.0024(12) -0.0006(11)
C37 0.0443(15) 0.0496(16) 0.0579(18) -0.0021(14) 0.0058(13) 0.0033(12)
C38 0.073(2) 0.0543(18) 0.075(2) 0.0018(16) 0.0296(18) -0.0141(15)
C39 0.0543(17) 0.0535(17) 0.0624(19) 0.0209(15) 0.0192(15) 0.0000(13)
C40 0.0511(17) 0.075(2) 0.069(2) 0.0079(18) 0.0145(16) 0.0088(15)
C41 0.074(2) 0.077(2) 0.068(2) -0.0003(19) 0.0147(19) 0.0160(18)
C42 0.088(3) 0.100(3) 0.058(2) 0.008(2) 0.013(2) 0.005(2)
C43 0.072(2) 0.152(4) 0.070(3) 0.025(3) -0.007(2) 0.023(3)
C44 0.080(2) 0.105(3) 0.071(3) 0.027(2) 0.022(2) 0.041(2)
C45 0.0572(17) 0.0434(15) 0.0461(17) -0.0003(13) -0.0068(13) 0.0037(13)
C46 0.133(3) 0.054(2) 0.084(3) -0.0043(18) -0.041(2) 0.035(2)
C47 0.0550(16) 0.0400(14) 0.0429(16) 0.0082(12) -0.0048(12) 0.0001(12)
C48 0.0550(18) 0.115(3) 0.061(2) 0.020(2) 0.0059(16) -0.0180(18)
C49 0.086(3) 0.112(3) 0.091(3) 0.028(2) -0.035(2) -0.041(2)
C50 0.122(3) 0.094(3) 0.052(2) 0.004(2) -0.023(2) 0.003(2)
C51 0.100(3) 0.145(4) 0.051(2) 0.015(2) 0.013(2) 0.028(3)
C52 0.0539(18) 0.098(3) 0.070(2) 0.032(2) 0.0069(16) -0.0048(17)
N1 0.0613(14) 0.0412(12) 0.0446(13) 0.0044(10) 0.0185(11) -0.0099(10)
N2 0.0431(11) 0.0361(11) 0.0444(13) 0.0056(9) 0.0122(10) -0.0038(9)
N3 0.0548(13) 0.0406(12) 0.0435(13) 0.0032(10) 0.0157(10) -0.0092(10)
N4 0.0816(17) 0.0511(14) 0.0511(15) 0.0029(12) 0.0279(13) -0.0206(12)
N5 0.0552(13) 0.0403(12) 0.0429(13) 0.0006(10) -0.0051(11) 0.0058(10)
N6 0.0411(11) 0.0352(11) 0.0430(13) 0.0048(9) 0.0023(9) 0.0031(9)
N7 0.0488(12) 0.0372(11) 0.0451(13) 0.0038(10) -0.0039(10) 0.0050(9)
N8 0.0823(18) 0.0474(14) 0.0562(16) -0.0006(12) -0.0185(14) 0.0192(12)
O1 0.155(3) 0.122(2) 0.0579(16) 0.0170(15) 0.0441(17) -0.019(2)
O2 0.0945(17) 0.0924(17) 0.0465(13) -0.0045(12) 0.0194(12) -0.0145(14)
O3 0.1008(18) 0.117(2) 0.0463(14) 0.0149(14) -0.0119(13) 0.0171(16)
O4 0.0970(17) 0.0832(16) 0.0482(14) -0.0092(12) -0.0050(12) 0.0105(14)
S1 0.0940(6) 0.0455(4) 0.0624(5) -0.0001(4) 0.0291(4) -0.0202(4)
S2 0.1166(8) 0.0475(5) 0.0764(6) -0.0124(4) -0.0360(6) 0.0268(5)

loop_
_atom_type_symbol
_atom_type_description
_atom_type_scat_dispersion_real
_atom_type_scat_dispersion_imag
_atom_type_scat_source
C C 0.0033 0.0016 'International Tables Vol C Tables 4.2.6.8 and 6.1.1.4'
H H 0.0000 0.0000 'International Tables Vol C Tables 4.2.6.8 and 6.1.1.4'
N N 0.0061 0.0033 'International Tables Vol C Tables 4.2.6.8 and 6.1.1.4'
O O 0.0106 0.0060 'International Tables Vol C Tables 4.2.6.8 and 6.1.1.4'
S S 0.1246 0.1234 'International Tables Vol C Tables 4.2.6.8 and 6.1.1.4'

loop_
_geom_angle_atom_site_label_1
_geom_angle_atom_site_label_2
_geom_angle_atom_site_label_3
_geom_angle
N1 C1 N3 127.4(2)
N1 C1 N2 112.9(2)
N3 C1 N2 119.7(2)
C3 C2 N1 130.3(2)
C3 C2 C7 120.0(2)
N1 C2 C7 109.6(2)
C2 C3 C4 118.7(2)
C2 C3 H3 120.6
C4 C3 H3 120.6
C3 C4 C5 120.2(3)
C3 C4 C17 121.7(3)
C5 C4 C17 118.0(2)
C6 C5 C4 122.3(2)
C6 C5 H5 118.9
C4 C5 H5 118.9
C5 C6 C7 116.6(2)
C5 C6 H6 121.7
C7 C6 H6 121.7
N2 C7 C6 132.0(2)
N2 C7 C2 105.8(2)
C6 C7 C2 122.2(2)
N2 C8 C9 113.5(2)
N2 C8 H8A 108.9
C9 C8 H8A 108.9
N2 C8 H8B 108.9
C9 C8 H8B 108.9
H8A C8 H8B 107.7
C10 C9 C8 114.0(3)
C10 C9 H9A 108.8
C8 C9 H9A 108.8
C10 C9 H9B 108.8
C8 C9 H9B 108.8
H9A C9 H9B 107.7
C9 C10 C11 112.8(3)
C9 C10 H10A 109.0
C11 C10 H10A 109.0
C9 C10 H10B 109.0
C11 C10 H10B 109.0
H10A C10 H10B 107.8
C12 C11 C16 117.1(4)
C12 C11 C10 120.2(4)
C16 C11 C10 122.6(4)
C11 C12 C13 122.4(4)
C11 C12 H12 118.8
C13 C12 H12 118.8
C12 C13 C14 120.7(4)
C12 C13 H13 119.6
C14 C13 H13 119.6
C15 C14 C13 116.4(5)
C15 C14 H14 121.8
C13 C14 H14 121.8
C16 C15 C14 120.8(5)
C16 C15 H15 119.6
C14 C15 H15 119.6
C15 C16 C11 122.4(4)
C15 C16 H16 118.8
C11 C16 H16 118.8
O1 C17 O2 123.3(3)
O1 C17 C4 124.1(3)
O2 C17 C4 112.6(3)
O2 C18 H18A 109.5
O2 C18 H18B 109.5
H18A C18 H18B 109.5
O2 C18 H18C 109.5
H18A C18 H18C 109.5
H18B C18 H18C 109.5
N3 C19 N4 128.8(3)
N3 C19 S1 134.8(2)
N4 C19 S1 96.48(17)
N4 C20 S1 89.13(16)
N4 C20 H20A 113.8
S1 C20 H20A 113.8
N4 C20 H20B 113.8
S1 C20 H20B 113.8
H20A C20 H20B 111.0
N4 C21 C26 111.8(3)
N4 C21 C22 109.7(3)
C26 C21 C22 111.0(3)
N4 C21 H21 108.0
C26 C21 H21 108.0
C22 C21 H21 108.0
C23 C22 C21 110.7(4)
C23 C22 H22A 109.5
C21 C22 H22A 109.5
C23 C22 H22B 109.5
C21 C22 H22B 109.5
H22A C22 H22B 108.1
C24 C23 C22 112.3(4)
C24 C23 H23A 109.2
C22 C23 H23A 109.2
C24 C23 H23B 109.2
C22 C23 H23B 109.2
H23A C23 H23B 107.9
C23 C24 C25 110.6(4)
C23 C24 H24A 109.5
C25 C24 H24A 109.5
C23 C24 H24B 109.5
C25 C24 H24B 109.5
H24A C24 H24B 108.1
C24 C25 C26 112.2(4)
C24 C25 H25A 109.2
C26 C25 H25A 109.2
C24 C25 H25B 109.2
C26 C25 H25B 109.2
H25A C25 H25B 107.9
C21 C26 C25 113.3(3)
C21 C26 H26A 108.9
C25 C26 H26A 108.9
C21 C26 H26B 108.9
C25 C26 H26B 108.9
H26A C26 H26B 107.7
N5 C27 N7 127.7(2)
N5 C27 N6 112.8(2)
N7 C27 N6 119.4(2)
C29 C28 N5 130.1(2)
C29 C28 C33 120.3(2)
N5 C28 C33 109.5(2)
C28 C29 C30 118.3(3)
C28 C29 H29 120.9
C30 C29 H29 120.9
C29 C30 C31 120.8(3)
C29 C30 C34 121.2(3)
C31 C30 C34 118.0(3)
C32 C31 C30 121.6(3)
C32 C31 H31 119.2
C30 C31 H31 119.2
C31 C32 C33 117.5(3)
C31 C32 H32 121.2
C33 C32 H32 121.2
N6 C33 C32 132.3(2)
N6 C33 C28 106.1(2)
C32 C33 C28 121.5(2)
O3 C34 O4 122.8(3)
O3 C34 C30 124.9(3)
O4 C34 C30 112.4(3)
O4 C35 H35A 109.5
O4 C35 H35B 109.5
H35A C35 H35B 109.5
O4 C35 H35C 109.5
H35A C35 H35C 109.5
H35B C35 H35C 109.5
N6 C36 C37 112.4(2)
N6 C36 H36A 109.1
C37 C36 H36A 109.1
N6 C36 H36B 109.1
C37 C36 H36B 109.1
H36A C36 H36B 107.9
C36 C37 C38 114.0(2)
C36 C37 H37A 108.8
C38 C37 H37A 108.8
C36 C37 H37B 108.8
C38 C37 H37B 108.8
H37A C37 H37B 107.7
C39 C38 C37 113.0(2)
C39 C38 H38A 109.0
C37 C38 H38A 109.0
C39 C38 H38B 109.0
C37 C38 H38B 109.0
H38A C38 H38B 107.8
C44 C39 C40 116.0(3)
C44 C39 C38 123.3(3)
C40 C39 C38 120.7(3)
C41 C40 C39 123.0(3)
C41 C40 H40 118.5
C39 C40 H40 118.5
C42 C41 C40 120.0(3)
C42 C41 H41 120.0
C40 C41 H41 120.0
C41 C42 C43 118.8(4)
C41 C42 H42 120.6
C43 C42 H42 120.6
C42 C43 C44 121.0(4)
C42 C43 H43 119.5
C44 C43 H43 119.5
C39 C44 C43 121.2(3)
C39 C44 H44 119.4
C43 C44 H44 119.4
N7 C45 N8 129.2(2)
N7 C45 S2 134.5(2)
N8 C45 S2 96.21(18)
N8 C46 S2 88.72(18)
N8 C46 H46A 113.9
S2 C46 H46A 113.9
N8 C46 H46B 113.9
S2 C46 H46B 113.9
H46A C46 H46B 111.1
N8 C47 C52 112.1(2)
N8 C47 C48 110.5(2)
C52 C47 C48 110.5(2)
N8 C47 H47 107.9
C52 C47 H47 107.9
C48 C47 H47 107.9
C49 C48 C47 112.0(3)
C49 C48 H48A 109.2
C47 C48 H48A 109.2
C49 C48 H48B 109.2
C47 C48 H48B 109.2
H48A C48 H48B 107.9
C50 C49 C48 110.7(3)
C50 C49 H49A 109.5
C48 C49 H49A 109.5
C50 C49 H49B 109.5
C48 C49 H49B 109.5
H49A C49 H49B 108.1
C51 C50 C49 110.3(3)
C51 C50 H50A 109.6
C49 C50 H50A 109.6
C51 C50 H50B 109.6
C49 C50 H50B 109.6
H50A C50 H50B 108.1
C50 C51 C52 111.2(3)
C50 C51 H51A 109.4
C52 C51 H51A 109.4
C50 C51 H51B 109.4
C52 C51 H51B 109.4
H51A C51 H51B 108.0
C47 C52 C51 112.1(3)
C47 C52 H52A 109.2
C51 C52 H52A 109.2
C47 C52 H52B 109.2
C51 C52 H52B 109.2
H52A C52 H52B 107.9
C1 N1 C2 105.2(2)
C7 N2 C1 106.4(2)
C7 N2 C8 124.65(19)
C1 N2 C8 128.8(2)
C19 N3 C1 114.0(2)
C19 N4 C21 131.3(2)
C19 N4 C20 100.6(2)
C21 N4 C20 128.1(2)
C27 N5 C28 105.4(2)
C33 N6 C27 106.3(2)
C33 N6 C36 125.3(2)
C27 N6 C36 128.4(2)
C45 N7 C27 114.8(2)
C45 N8 C47 131.3(2)
C45 N8 C46 101.2(2)
C47 N8 C46 127.4(2)
C17 O2 C18 116.9(3)
C34 O4 C35 117.4(3)
C19 S1 C20 73.80(12)
C45 S2 C46 73.91(13)

loop_
_geom_bond_atom_site_label_1
_geom_bond_atom_site_label_2
_geom_bond_distance
C1 N1 1.319(3)
C1 N3 1.371(3)
C1 N2 1.379(3)
C2 C3 1.376(4)
C2 N1 1.380(3)
C2 C7 1.412(3)
C3 C4 1.392(4)
C3 H3 0.9300
C4 C5 1.402(4)
C4 C17 1.477(4)
C5 C6 1.378(4)
C5 H5 0.9300
C6 C7 1.389(3)
C6 H6 0.9300
C7 N2 1.370(3)
C8 N2 1.454(3)
C8 C9 1.488(4)
C8 H8A 0.9700
C8 H8B 0.9700
C9 C10 1.465(5)
C9 H9A 0.9700
C9 H9B 0.9700
C10 C11 1.536(5)
C10 H10A 0.9700
C10 H10B 0.9700
C11 C12 1.356(5)
C11 C16 1.365(5)
C12 C13 1.362(6)
C12 H12 0.9300
C13 C14 1.401(7)
C13 H13 0.9300
C14 C15 1.388(7)
C14 H14 0.9300
C15 C16 1.362(7)
C15 H15 0.9300
C16 H16 0.9300
C17 O1 1.197(3)
C17 O2 1.335(4)
C18 O2 1.442(4)
C18 H18A 0.9600
C18 H18B 0.9600
C18 H18C 0.9600
C19 N3 1.291(3)
C19 N4 1.343(3)
C19 S1 1.760(3)
C20 N4 1.464(3)
C20 S1 1.837(3)
C20 H20A 0.9700
C20 H20B 0.9700
C21 N4 1.458(3)
C21 C26 1.471(4)
C21 C22 1.516(5)
C21 H21 0.9800
C22 C23 1.515(6)
C22 H22A 0.9700
C22 H22B 0.9700
C23 C24 1.463(7)
C23 H23A 0.9700
C23 H23B 0.9700
C24 C25 1.485(6)
C24 H24A 0.9700
C24 H24B 0.9700
C25 C26 1.536(5)
C25 H25A 0.9700
C25 H25B 0.9700
C26 H26A 0.9700
C26 H26B 0.9700
C27 N5 1.319(3)
C27 N7 1.371(3)
C27 N6 1.380(3)
C28 C29 1.378(4)
C28 N5 1.382(3)
C28 C33 1.407(3)
C29 C30 1.393(4)
C29 H29 0.9300
C30 C31 1.399(4)
C30 C34 1.483(4)
C31 C32 1.373(4)
C31 H31 0.9300
C32 C33 1.390(4)
C32 H32 0.9300
C33 N6 1.373(3)
C34 O3 1.201(4)
C34 O4 1.334(4)
C35 O4 1.442(4)
C35 H35A 0.9600
C35 H35B 0.9600
C35 H35C 0.9600
C36 N6 1.456(3)
C36 C37 1.511(4)
C36 H36A 0.9700
C36 H36B 0.9700
C37 C38 1.515(4)
C37 H37A 0.9700
C37 H37B 0.9700
C38 C39 1.504(4)
C38 H38A 0.9700
C38 H38B 0.9700
C39 C44 1.375(4)
C39 C40 1.381(4)
C40 C41 1.366(4)
C40 H40 0.9300
C41 C42 1.353(5)
C41 H41 0.9300
C42 C43 1.367(5)
C42 H42 0.9300
C43 C44 1.378(5)
C43 H43 0.9300
C44 H44 0.9300
C45 N7 1.288(3)
C45 N8 1.349(3)
C45 S2 1.765(3)
C46 N8 1.464(4)
C46 S2 1.851(3)
C46 H46A 0.9700
C46 H46B 0.9700
C47 N8 1.455(3)
C47 C52 1.501(4)
C47 C48 1.513(4)
C47 H47 0.9800
C48 C49 1.511(5)
C48 H48A 0.9700
C48 H48B 0.9700
C49 C50 1.503(5)
C49 H49A 0.9700
C49 H49B 0.9700
C50 C51 1.502(6)
C50 H50A 0.9700
C50 H50B 0.9700
C51 C52 1.514(5)
C51 H51A 0.9700
C51 H51B 0.9700
C52 H52A 0.9700
C52 H52B 0.9700
